data_2100615
loop_
_publ_author_name
'V. Bertolasi'
'L. Pretto'
'G. Gilli'
'P. Gilli'

_publ_section_title
;
\p-Bond cooperativity and anticooperativity effects in
resonance-assisted hydrogen bonds (RAHBs)
;
_journal_coeditor_code DE5027
_journal_date_accepted 2006-06-01
_journal_date_recd_electronic 2006-02-08
_journal_issue 4
_journal_name_full 'Acta Crystallographica, Section B'
_journal_page_first 850
_journal_page_last 863
_journal_paper_category FA
_journal_paper_doi 10.1107/S0108768106020933
_journal_volume 62
_journal_year 2006
_chemical_formula_moiety 'C16 H14 O3'
_chemical_formula_sum 'C16 H14 O3'
_chemical_formula_weight 254.27
_chemical_name_systematic
;
(2Z)-1-(2-hydroxy-5-methylphenyl)-3-phenyl-1,3-propanedione enol
;
_space_group_IT_number 29
_symmetry_cell_setting orthorhombic
_symmetry_space_group_name_Hall 'P 2c -2ac'
_symmetry_space_group_name_H-M 'P c a 21'
_atom_sites_solution_hydrogens difmap
_atom_sites_solution_primary direct
_atom_sites_solution_secondary difmap
_audit_creation_method SHELXL-97
_cell_angle_alpha 90.00
_cell_angle_beta 90.00
_cell_angle_gamma 90.00
_cell_formula_units_Z 8
_cell_length_a 17.6020(10)
_cell_length_b 6.8423(2)
_cell_length_c 21.6620(10)
_cell_measurement_reflns_used 16585
_cell_measurement_temperature 295
_cell_measurement_theta_max 28
_cell_measurement_theta_min 2.50
_cell_volume 2609.0(2)
_computing_cell_refinement 'Denzo-SMN (Otwinowski & Minor, 1997)'
_computing_data_collection 'Kappa CCD server software (Nonius, 1997)'
_computing_data_reduction 'Denzo-SMN (Otwinowski & Minor, 1997)'
_computing_molecular_graphics 'ORTEP III (Burnett & Johnson, 1996)'
_computing_publication_material
;
SHELXL-97 (Sheldrick, 1997), PARST (Nardelli, 1995)
;
_computing_structure_refinement 'SHELXL-97 (Sheldrick, 1997)'
_computing_structure_solution 'SIR97 (Altomare et al., 1999)'
_diffrn_ambient_temperature 295
_diffrn_measured_fraction_theta_full 0.984
_diffrn_measured_fraction_theta_max 0.984
_diffrn_measurement_device_type 'Nonius Kappa CCD'
_diffrn_measurement_method '\f scans and \w scans'
_diffrn_radiation_monochromator graphite
_diffrn_radiation_source 'fine-focus sealed tube'
_diffrn_radiation_type MoK\a
_diffrn_radiation_wavelength 0.71070
_diffrn_reflns_av_R_equivalents 0.066
_diffrn_reflns_av_sigmaI/netI 0.0766
_diffrn_reflns_limit_h_max 23
_diffrn_reflns_limit_h_min -23
_diffrn_reflns_limit_k_max 9
_diffrn_reflns_limit_k_min -9
_diffrn_reflns_limit_l_max 28
_diffrn_reflns_limit_l_min -28
_diffrn_reflns_number 16585
_diffrn_reflns_theta_full 28.00
_diffrn_reflns_theta_max 28.00
_diffrn_reflns_theta_min 2.50
_exptl_absorpt_coefficient_mu 0.089
_exptl_absorpt_correction_type none
_exptl_crystal_colour yellow
_exptl_crystal_density_diffrn 1.295
_exptl_crystal_density_method 'not measured'
_exptl_crystal_description prism
_exptl_crystal_F_000 1072
_exptl_crystal_size_max 0.26
_exptl_crystal_size_mid 0.21
_exptl_crystal_size_min 0.14
_refine_diff_density_max 0.162
_refine_diff_density_min -0.151
_refine_ls_abs_structure_details 'Flack H D (1983), Acta Cryst. A39, 876-881'
_refine_ls_abs_structure_Flack 0.7(11)
_refine_ls_extinction_coef 0.0147(14)
_refine_ls_extinction_expression Fc^*^=kFc[1+0.001xFc^2^\l^3^/sin(2\q)]^-1/4^
_refine_ls_extinction_method SHELXL
_refine_ls_goodness_of_fit_ref 1.000
_refine_ls_hydrogen_treatment refall
_refine_ls_matrix_type full
_refine_ls_number_parameters 455
_refine_ls_number_reflns 5825
_refine_ls_number_restraints 0
_refine_ls_restrained_S_all 1.000
_refine_ls_R_factor_all 0.1214
_refine_ls_R_factor_gt 0.0519
_refine_ls_shift/su_max 0.002
_refine_ls_shift/su_mean 0.000
_refine_ls_structure_factor_coef Fsqd
_refine_ls_weighting_details 'calc w=1/[\s^2^(Fo^2^)+(0.0564P)^2^+0.0000P] where P=(Fo^2^+2Fc^2^)/3'
_refine_ls_weighting_scheme calc
_refine_ls_wR_factor_gt 0.1040
_refine_ls_wR_factor_ref 0.1283
_reflns_number_gt 3242
_reflns_number_total 5825
_reflns_threshold_expression I>2sigma(I)
_cod_data_source_file de5027.cif
_cod_original_sg_symbol_H-M 'P ca21'
_cod_database_code 2100615

loop_
_symmetry_equiv_pos_as_xyz
'x, y, z'
'-x, -y, z+1/2'
'-x+1/2, y, z+1/2'
'x+1/2, -y, z'

loop_
_atom_site_type_symbol
_atom_site_label
_atom_site_fract_x
_atom_site_fract_y
_atom_site_fract_z
_atom_site_U_iso_or_equiv
_atom_site_adp_type
_atom_site_calc_flag
_atom_site_occupancy
O O1A 0.08091(13) -0.0892(2) 0.1380 0.0559(6) Uani d 1
O O2A 0.11158(14) -0.3610(3) 0.06435(13) 0.0601(6) Uani d 1
O O3A 0.06488(12) 0.2003(3) 0.21239(13) 0.0549(6) Uani d 1
C C1A 0.03865(17) -0.0098(4) 0.09731(18) 0.0433(8) Uani d 1
C C2A 0.02821(19) -0.1049(4) 0.03915(17) 0.0503(8) Uani d 1
C C3A 0.06312(18) -0.2761(4) 0.02524(15) 0.0466(7) Uani d 1
C C4A 0.0521(2) -0.3885(4) -0.03246(17) 0.0492(8) Uani d 1
C C5A 0.0092(2) -0.3169(5) -0.08065(19) 0.0623(9) Uani d 1
C C6A -0.0034(3) -0.4288(5) -0.1326(2) 0.0739(11) Uani d 1
C C7A 0.0251(3) -0.6139(5) -0.1365(2) 0.0840(14) Uani d 1
C C8A 0.0701(3) -0.6858(5) -0.0893(2) 0.0874(14) Uani d 1
C C9A 0.0833(3) -0.5740(5) -0.0374(2) 0.0682(11) Uani d 1
C C10A 0.00279(16) 0.1781(3) 0.11223(16) 0.0416(6) Uani d 1
C C11A 0.01821(17) 0.2745(4) 0.16804(15) 0.0456(7) Uani d 1
C C12A -0.0155(2) 0.4548(4) 0.1806(2) 0.0517(8) Uani d 1
C C13A -0.06399(19) 0.5382(4) 0.13817(19) 0.0527(8) Uani d 1
C C14A -0.08265(18) 0.4450(4) 0.08352(17) 0.0502(8) Uani d 1
C C15A -0.04858(18) 0.2681(4) 0.07094(17) 0.0484(7) Uani d 1
C C16A -0.1374(3) 0.5350(7) 0.0391(2) 0.0723(11) Uani d 1
O O1B 0.17626(13) -0.4486(3) 0.18156(11) 0.0549(5) Uani d 1
O O2B 0.14282(14) -0.1826(3) 0.25675(14) 0.0655(6) Uani d 1
O O3B 0.19601(13) -0.7342(3) 0.10606(13) 0.0550(5) Uani d 1
C C1B 0.21741(19) -0.5294(4) 0.22173(18) 0.0460(8) Uani d 1
C C2B 0.2265(2) -0.4363(4) 0.28053(17) 0.0505(8) Uani d 1
C C3B 0.19044(17) -0.2674(4) 0.29563(16) 0.0474(7) Uani d 1
C C4B 0.20214(18) -0.1577(4) 0.35321(16) 0.0498(8) Uani d 1
C C5B 0.2426(2) -0.2347(5) 0.40239(18) 0.0665(10) Uani d 1
C C6B 0.2573(3) -0.1235(6) 0.4542(2) 0.0773(12) Uani d 1
C C7B 0.2322(3) 0.0662(6) 0.4570(2) 0.0725(12) Uani d 1
C C8B 0.1914(2) 0.1454(5) 0.4096(2) 0.0715(11) Uani d 1
C C9B 0.1754(2) 0.0326(4) 0.35750(19) 0.0589(10) Uani d 1
C C10B 0.25549(16) -0.7153(3) 0.20711(15) 0.0416(6) Uani d 1
C C11B 0.24125(17) -0.8100(4) 0.15025(16) 0.0453(7) Uani d 1
C C12B 0.2746(2) -0.9889(4) 0.13923(19) 0.0530(9) Uani d 1
C C13B 0.32167(19) -1.0746(4) 0.18086(18) 0.0528(8) Uani d 1
C C14B 0.33809(19) -0.9849(4) 0.23765(17) 0.0479(8) Uani d 1
C C15B 0.30402(18) -0.8066(4) 0.24870(16) 0.0470(7) Uani d 1
C C16B 0.3905(3) -1.0796(5) 0.2838(2) 0.0639(10) Uani d 1
H H20A 0.111(2) -0.286(5) 0.104(2) 0.098(12) Uiso d 1
H H30A 0.078(2) 0.062(6) 0.193(2) 0.104(13) Uiso d 1
H H2A -0.0104(19) -0.042(4) 0.0093(15) 0.044(8) Uiso d 1
H H5A -0.012(2) -0.184(5) -0.0758(16) 0.069(9) Uiso d 1
H H6A -0.035(2) -0.373(5) -0.1629(19) 0.073(10) Uiso d 1
H H7A 0.015(2) -0.704(5) -0.174(2) 0.091(11) Uiso d 1
H H8A 0.099(2) -0.822(5) -0.0969(16) 0.089(11) Uiso d 1
H H9A 0.116(2) -0.631(5) -0.0044(16) 0.063(9) Uiso d 1
H H12A -0.0041(19) 0.526(4) 0.2193(18) 0.059(9) Uiso d 1
H H13A -0.0820(19) 0.666(4) 0.1425(15) 0.065(9) Uiso d 1
H H15A -0.0600(17) 0.207(4) 0.0300(14) 0.046(7) Uiso d 1
H H161 -0.132(4) 0.473(7) -0.002(3) 0.13(2) Uiso d 1
H H162 -0.128(3) 0.664(7) 0.028(2) 0.109(15) Uiso d 1
H H163 -0.190(3) 0.514(6) 0.052(3) 0.117(18) Uiso d 1
H H20B 0.148(3) -0.258(5) 0.218(2) 0.090(11) Uiso d 1
H H30B 0.175(3) -0.617(6) 0.122(2) 0.098(13) Uiso d 1
H H2B 0.2521(19) -0.487(3) 0.3070(16) 0.040(8) Uiso d 1
H H5B 0.261(2) -0.365(5) 0.4002(16) 0.074(10) Uiso d 1
H H6B 0.285(2) -0.187(5) 0.490(2) 0.085(11) Uiso d 1
H H7B 0.244(2) 0.142(5) 0.4967(18) 0.072(10) Uiso d 1
H H8B 0.176(2) 0.294(5) 0.4072(16) 0.080(10) Uiso d 1
H H9B 0.1453(19) 0.082(4) 0.3228(16) 0.061(9) Uiso d 1
H H12B 0.2629(18) -1.053(4) 0.0984(18) 0.060(9) Uiso d 1
H H13B 0.3442(17) -1.197(4) 0.1726(13) 0.052(8) Uiso d 1
H H15B 0.3193(19) -0.733(4) 0.2887(16) 0.063(9) Uiso d 1
H H164 0.398(3) -1.219(6) 0.2786(19) 0.105(13) Uiso d 1
H H165 0.384(3) -1.027(6) 0.326(2) 0.110(16) Uiso d 1
H H166 0.446(3) -1.037(5) 0.281(2) 0.097(15) Uiso d 1

loop_
_atom_site_aniso_label
_atom_site_aniso_U_11
_atom_site_aniso_U_22
_atom_site_aniso_U_33
_atom_site_aniso_U_12
_atom_site_aniso_U_13
_atom_site_aniso_U_23
O1A 0.0676(16) 0.0465(10) 0.0537(12) 0.0114(9) -0.0136(12) -0.0006(9)
O2A 0.0720(16) 0.0566(11) 0.0515(13) 0.0201(10) -0.0126(12) -0.0041(10)
O3A 0.0586(16) 0.0558(12) 0.0501(13) 0.0061(9) -0.0077(11) -0.0020(9)
C1A 0.0448(18) 0.0414(13) 0.044(2) -0.0002(11) -0.0028(15) 0.0060(11)
C2A 0.059(2) 0.0440(15) 0.0477(18) 0.0061(12) -0.0068(15) 0.0042(12)
C3A 0.0519(19) 0.0455(15) 0.0424(16) 0.0006(12) 0.0026(13) 0.0073(11)
C4A 0.056(2) 0.0478(15) 0.0438(18) 0.0006(13) 0.0083(15) 0.0005(12)
C5A 0.076(3) 0.0622(19) 0.049(2) 0.0108(17) 0.0004(18) -0.0035(15)
C6A 0.084(3) 0.088(2) 0.050(3) 0.013(2) -0.012(2) -0.0059(18)
C7A 0.124(4) 0.077(2) 0.051(2) 0.010(2) 0.000(2) -0.0191(19)
C8A 0.140(4) 0.068(2) 0.054(2) 0.024(2) 0.002(2) -0.0129(17)
C9A 0.089(3) 0.0610(19) 0.055(2) 0.0161(18) 0.000(2) -0.0044(16)
C10A 0.0427(18) 0.0393(13) 0.0429(15) -0.0003(10) 0.0046(13) 0.0045(11)
C11A 0.0456(18) 0.0470(14) 0.0443(17) 0.0005(12) 0.0005(14) 0.0048(11)
C12A 0.057(2) 0.0459(15) 0.052(2) 0.0002(13) 0.0039(17) -0.0059(13)
C13A 0.055(2) 0.0428(16) 0.061(2) 0.0068(12) 0.0125(17) 0.0026(14)
C14A 0.049(2) 0.0463(14) 0.055(2) 0.0071(12) 0.0062(16) 0.0139(12)
C15A 0.0506(19) 0.0496(14) 0.0450(17) 0.0030(12) 0.0014(14) 0.0084(13)
C16A 0.072(3) 0.070(2) 0.076(3) 0.0230(19) -0.007(2) 0.014(2)
O1B 0.0684(16) 0.0479(10) 0.0483(12) 0.0115(9) -0.0131(11) -0.0044(9)
O2B 0.0842(18) 0.0596(12) 0.0527(14) 0.0302(11) -0.0183(13) -0.0111(10)
O3B 0.0665(15) 0.0588(13) 0.0398(12) 0.0082(10) -0.0065(11) -0.0063(9)
C1B 0.055(2) 0.0393(14) 0.043(2) 0.0015(12) -0.0008(16) -0.0007(11)
C2B 0.062(2) 0.0466(15) 0.0432(18) 0.0147(13) -0.0126(15) -0.0026(12)
C3B 0.054(2) 0.0452(14) 0.0433(16) 0.0085(12) -0.0027(14) -0.0031(11)
C4B 0.056(2) 0.0496(16) 0.0436(17) 0.0086(13) -0.0009(14) -0.0059(12)
C5B 0.082(3) 0.065(2) 0.0523(19) 0.0291(18) -0.0103(18) -0.0091(16)
C6B 0.090(3) 0.093(3) 0.049(2) 0.030(2) -0.011(2) -0.0131(19)
C7B 0.087(3) 0.078(2) 0.053(3) 0.0094(19) 0.005(2) -0.0261(18)
C8B 0.094(3) 0.062(2) 0.058(2) 0.0182(18) 0.003(2) -0.0159(17)
C9B 0.074(3) 0.0569(19) 0.046(2) 0.0161(15) -0.0012(19) -0.0079(14)
C10B 0.0436(18) 0.0402(13) 0.0409(15) 0.0006(10) 0.0051(13) -0.0017(11)
C11B 0.0452(18) 0.0489(14) 0.0419(16) -0.0016(12) 0.0032(14) -0.0025(11)
C12B 0.061(2) 0.0530(16) 0.045(2) 0.0019(13) 0.0036(18) -0.0125(13)
C13B 0.056(2) 0.0476(15) 0.055(2) 0.0089(14) 0.0075(17) -0.0084(14)
C14B 0.0432(19) 0.0504(15) 0.050(2) 0.0068(12) 0.0041(15) -0.0040(12)
C15B 0.050(2) 0.0464(15) 0.0450(17) 0.0042(12) 0.0016(15) -0.0078(12)
C16B 0.062(3) 0.064(2) 0.066(2) 0.0190(17) -0.010(2) -0.0114(17)

loop_
_atom_type_symbol
_atom_type_description
_atom_type_scat_dispersion_real
_atom_type_scat_dispersion_imag
_atom_type_scat_source
C C 0.0033 0.0016 'International Tables Vol C Tables 4.2.6.8 and 6.1.1.4'
H H 0.0000 0.0000 'International Tables Vol C Tables 4.2.6.8 and 6.1.1.4'
O O 0.0106 0.0060 'International Tables Vol C Tables 4.2.6.8 and 6.1.1.4'

loop_
_geom_angle_atom_site_label_1
_geom_angle_atom_site_label_2
_geom_angle_atom_site_label_3
_geom_angle
C3A O2A H20A 108(2)
C11A O3A H30A 100(2)
O1A C1A C2A 119.4(2)
O1A C1A C10A 118.2(3)
C2A C1A C10A 122.5(3)
C3A C2A C1A 122.0(3)
C3A C2A H2A 121.3(16)
C1A C2A H2A 116.6(16)
O2A C3A C2A 121.6(3)
O2A C3A C4A 113.2(2)
C2A C3A C4A 125.2(3)
C5A C4A C9A 118.9(3)
C5A C4A C3A 121.8(3)
C9A C4A C3A 119.3(3)
C4A C5A C6A 120.6(3)
C4A C5A H5A 117(2)
C6A C5A H5A 123(2)
C7A C6A C5A 120.4(4)
C7A C6A H6A 123(2)
C5A C6A H6A 116(2)
C6A C7A C8A 119.7(4)
C6A C7A H7A 123(2)
C8A C7A H7A 118(2)
C9A C8A C7A 120.1(3)
C9A C8A H8A 122(2)
C7A C8A H8A 118.0(19)
C8A C9A C4A 120.3(4)
C8A C9A H9A 117.7(19)
C4A C9A H9A 122.1(19)
C11A C10A C15A 117.7(2)
C11A C10A C1A 121.2(2)
C15A C10A C1A 121.2(3)
O3A C11A C12A 116.6(3)
O3A C11A C10A 123.3(2)
C12A C11A C10A 120.1(3)
C13A C12A C11A 120.0(3)
C13A C12A H12A 119.1(19)
C11A C12A H12A 120.9(19)
C12A C13A C14A 121.8(3)
C12A C13A H13A 122(2)
C14A C13A H13A 116(2)
C15A C14A C13A 118.1(3)
C15A C14A C16A 121.0(3)
C13A C14A C16A 120.9(3)
C14A C15A C10A 122.4(3)
C14A C15A H15A 117.0(16)
C10A C15A H15A 120.5(16)
C14A C16A H161 110(3)
C14A C16A H162 116(3)
H161 C16A H162 99(4)
C14A C16A H163 111(3)
H161 C16A H163 107(5)
H162 C16A H163 113(4)
C3B O2B H20B 105(2)
C11B O3B H30B 108(3)
O1B C1B C2B 118.9(2)
O1B C1B C10B 119.5(3)
C2B C1B C10B 121.6(3)
C3B C2B C1B 122.7(3)
C3B C2B H2B 117(2)
C1B C2B H2B 120(2)
O2B C3B C2B 121.1(3)
O2B C3B C4B 113.9(2)
C2B C3B C4B 125.0(3)
C5B C4B C9B 118.7(3)
C5B C4B C3B 122.0(2)
C9B C4B C3B 119.3(3)
C6B C5B C4B 120.8(3)
C6B C5B H5B 120(2)
C4B C5B H5B 120(2)
C7B C6B C5B 119.8(3)
C7B C6B H6B 122(2)
C5B C6B H6B 118(2)
C8B C7B C6B 120.7(3)
C8B C7B H7B 122.6(19)
C6B C7B H7B 116.6(19)
C7B C8B C9B 119.7(3)
C7B C8B H8B 124(2)
C9B C8B H8B 116(2)
C4B C9B C8B 120.3(3)
C4B C9B H9B 117.1(19)
C8B C9B H9B 122.6(18)
C15B C10B C11B 117.9(2)
C15B C10B C1B 121.9(2)
C11B C10B C1B 120.2(2)
O3B C11B C12B 118.0(3)
O3B C11B C10B 123.1(2)
C12B C11B C10B 118.8(3)
C13B C12B C11B 121.9(3)
C13B C12B H12B 121.4(17)
C11B C12B H12B 116.7(17)
C12B C13B C14B 121.2(3)
C12B C13B H13B 120.9(17)
C14B C13B H13B 117.9(17)
C15B C14B C13B 116.6(3)
C15B C14B C16B 122.0(3)
C13B C14B C16B 121.3(3)
C14B C15B C10B 123.5(3)
C14B C15B H15B 117.5(17)
C10B C15B H15B 118.9(16)
C14B C16B H164 116(3)
C14B C16B H165 113(3)
H164 C16B H165 119(3)
C14B C16B H166 115(2)
H164 C16B H166 98(3)
H165 C16B H166 94(4)

loop_
_geom_bond_atom_site_label_1
_geom_bond_atom_site_label_2
_geom_bond_distance
O1A C1A 1.275(3)
O2A C3A 1.335(3)
O2A H20A 1.00(4)
O3A C11A 1.362(3)
O3A H30A 1.06(5)
C1A C2A 1.430(4)
C1A C10A 1.469(4)
C2A C3A 1.357(4)
C2A H2A 1.03(3)
C3A C4A 1.480(4)
C4A C5A 1.378(5)
C4A C9A 1.387(5)
C5A C6A 1.379(5)
C5A H5A 0.98(3)
C6A C7A 1.365(5)
C6A H6A 0.94(4)
C7A C8A 1.383(6)
C7A H7A 1.03(4)
C8A C9A 1.379(5)
C8A H8A 1.08(3)
C9A H9A 0.99(4)
C10A C11A 1.404(4)
C10A C15A 1.413(4)
C11A C12A 1.396(4)
C12A C13A 1.378(5)
C12A H12A 0.99(4)
C13A C14A 1.384(5)
C13A H13A 0.94(3)
C14A C15A 1.378(4)
C14A C16A 1.495(5)
C15A H15A 1.00(3)
C16A H161 0.99(6)
C16A H162 0.93(5)
C16A H163 0.98(6)
O1B C1B 1.260(4)
O2B C3B 1.322(3)
O2B H20B 0.98(4)
O3B C11B 1.349(3)
O3B H30B 0.95(4)
C1B C2B 1.433(4)
C1B C10B 1.472(4)
C2B C3B 1.358(4)
C2B H2B 0.81(3)
C3B C4B 1.470(4)
C4B C5B 1.386(4)
C4B C9B 1.388(4)
C5B C6B 1.381(5)
C5B H5B 0.95(3)
C6B C7B 1.372(5)
C6B H6B 1.01(4)
C7B C8B 1.366(6)
C7B H7B 1.03(4)
C8B C9B 1.395(5)
C8B H8B 1.05(3)
C9B H9B 0.98(4)
C10B C15B 1.390(4)
C10B C11B 1.414(4)
C11B C12B 1.379(4)
C12B C13B 1.357(5)
C12B H12B 1.01(4)
C13B C14B 1.405(4)
C13B H13B 0.94(3)
C14B C15B 1.381(4)
C14B C16B 1.507(5)
C15B H15B 1.04(3)
C16B H164 0.97(4)
C16B H165 0.99(5)
C16B H166 1.02(5)

loop_
_cod_related_entry_id
_cod_related_entry_database
_cod_related_entry_code
1 ChemSpider 30654456
